data_2019214
loop_
_publ_author_name
'Zhao, Xiu-Hua'
'Zhao, Ya-Yun'
'Zhang, Jie'
'Pan, Jian-Guo'
'Li, Xing'

_publ_section_title
;
 Synthesis, crystal structure and fluorescence spectrum of a cadmium(II)
 sulfaquinoxaline complex
;
_journal_coeditor_code FG3310
_journal_issue 11
_journal_name_full 'Acta Crystallographica Section C'
_journal_page_first 1332
_journal_page_last 1335
_journal_paper_doi 10.1107/S010827011302711X
_journal_volume 69
_journal_year 2013
_chemical_formula_iupac '[Cd (C14 H11 N4 O2 S1)2 (H2 O)]'
_chemical_formula_moiety 'C28 H24 Cd N8 O5 S2'
_chemical_formula_sum 'C28 H24 Cd N8 O5 S2'
_chemical_formula_weight 729.07
_chemical_name_systematic
;
<i>catena</i>-Poly[[[4-amino-<i>N</i>-(quinoxalin-2-\
yl)benzenesulfonamidato]aquacadmium(II)]-\m-4-amino-<i>N</i>-(quinoxalin-2-\
yl)benzenesulfonamidato]
;
_space_group_crystal_system monoclinic
_space_group_IT_number 14
_space_group_name_Hall '-P 2yn'
_space_group_name_H-M_alt 'P 1 21/n 1'
_symmetry_space_group_name_Hall '-P 2yn'
_symmetry_space_group_name_H-M 'P 1 21/n 1'
_atom_sites_solution_hydrogens geom
_atom_sites_solution_primary direct
_atom_sites_solution_secondary difmap
_audit_creation_method SHELXL2013
_cell_angle_alpha 90
_cell_angle_beta 107.289(2)
_cell_angle_gamma 90
_cell_formula_units_Z 4
_cell_length_a 8.2871(2)
_cell_length_b 30.7094(6)
_cell_length_c 12.1783(2)
_cell_measurement_reflns_used 8105
_cell_measurement_temperature 100(2)
_cell_measurement_theta_max 75.5750
_cell_measurement_theta_min 4.0480
_cell_volume 2959.25(11)
_computing_cell_refinement 'SMART (Bruker, 2002)'
_computing_data_collection 'SMART (Bruker, 2002)'
_computing_data_reduction 'SAINT (Bruker, 2002)'
_computing_molecular_graphics 'SHELXTL (Sheldrick, 2008)'
_computing_publication_material 'SHELXTL (Sheldrick, 2008)'
_computing_structure_refinement 'SHELXL2013 (Sheldrick, 2008)'
_computing_structure_solution 'SHELXL2013 (Sheldrick, 2008)'
_diffrn_ambient_temperature 100(2)
_diffrn_detector_area_resol_mean 10.5594
_diffrn_measured_fraction_theta_full 0.999
_diffrn_measured_fraction_theta_max 0.980
_diffrn_measurement_device_type 'Agilent SuperNova Dual diffractometer with Cu at zero and Atlas CCD detector'
_diffrn_measurement_method '\f and \w'
_diffrn_radiation_type CuK\a
_diffrn_radiation_wavelength 1.54184
_diffrn_reflns_av_R_equivalents 0.0221
_diffrn_reflns_limit_h_max 10
_diffrn_reflns_limit_h_min -9
_diffrn_reflns_limit_k_max 38
_diffrn_reflns_limit_k_min -34
_diffrn_reflns_limit_l_max 9
_diffrn_reflns_limit_l_min -15
_diffrn_reflns_number 13702
_diffrn_reflns_theta_full 67.684
_diffrn_reflns_theta_max 75.925
_diffrn_reflns_theta_min 4.065
_exptl_absorpt_coefficient_mu 7.688
_exptl_absorpt_correction_T_max 0.7485
_exptl_absorpt_correction_T_min 0.6555
_exptl_absorpt_correction_type multi-scan
_exptl_absorpt_process_details '(CrysAlis PRO; Agilent, 2013)'
_exptl_crystal_colour 'bright yellow'
_exptl_crystal_density_diffrn 1.636
_exptl_crystal_density_method 'not measured'
_exptl_crystal_description strip
_exptl_crystal_F_000 1472
_exptl_crystal_size_max 0.060
_exptl_crystal_size_mid 0.050
_exptl_crystal_size_min 0.040
_refine_diff_density_max 0.355
_refine_diff_density_min -0.614
_refine_ls_extinction_method none
_refine_ls_goodness_of_fit_ref 1.066
_refine_ls_hydrogen_treatment mixed
_refine_ls_matrix_type full
_refine_ls_number_parameters 578
_refine_ls_number_reflns 6044
_refine_ls_number_restraints 305
_refine_ls_restrained_S_all 1.042
_refine_ls_R_factor_all 0.0284
_refine_ls_R_factor_gt 0.0248
_refine_ls_shift/su_max 0.001
_refine_ls_shift/su_mean 0.000
_refine_ls_structure_factor_coef Fsqd
_refine_ls_weighting_details 'w = 1/[\s^2^(Fo^2^)+(0.0268P)^2^+2.2508P] where P=(Fo^2^+2Fc^2^)/3'
_refine_ls_weighting_scheme calc
_refine_ls_wR_factor_gt 0.0606
_refine_ls_wR_factor_ref 0.0627
_reflns_number_gt 5543
_reflns_number_total 6044
_reflns_threshold_expression I>2\s(I)
_cod_data_source_file fg3310.cif
_cod_data_source_block I
_cod_database_code 2019214

loop_
_space_group_symop_operation_xyz
'x, y, z'
'-x+1/2, y+1/2, -z+1/2'
'-x, -y, -z'
'x-1/2, -y-1/2, z-1/2'

loop_
_atom_site_type_symbol
_atom_site_label
_atom_site_fract_x
_atom_site_fract_y
_atom_site_fract_z
_atom_site_U_iso_or_equiv
_atom_site_adp_type
_atom_site_calc_flag
_atom_site_occupancy
_atom_site_symmetry_multiplicity
_atom_site_disorder_assembly
_atom_site_disorder_group
Cd Cd1 0.80968(2) 0.18230(2) 0.13454(2) 0.01821(5) Uani d 1 1 . .
S S2 1.41736(7) 0.29854(2) -0.05635(4) 0.01973(11) Uani d 1 1 . .
O O2 1.4534(2) 0.25549(5) -0.09450(14) 0.0226(3) Uani d 1 1 . .
O O1 0.5410(2) 0.20597(6) 0.10453(15) 0.0266(4) Uani d 1 1 . .
N N1 0.8642(2) 0.25783(6) 0.14519(17) 0.0205(4) Uani d 1 1 . .
N N7 0.7524(2) 0.15223(6) -0.05567(15) 0.0184(4) Uani d 1 1 . .
C C16 1.1602(3) 0.27389(7) 0.16896(17) 0.0165(4) Uani d 1 1 . .
H H16 1.1858 0.2682 0.2490 0.020 Uiso calc 1 1 . .
C C15 0.9943(3) 0.27157(7) 0.09856(18) 0.0168(4) Uani d 1 1 . .
C C17 1.2884(3) 0.28454(7) 0.12181(18) 0.0179(4) Uani d 1 1 . .
H H17 1.4019 0.2868 0.1697 0.022 Uiso calc 1 1 . .
C C20 1.2500(3) 0.29191(7) 0.00417(17) 0.0165(4) Uani d 1 1 . .
C C18 0.9556(3) 0.28056(7) -0.01825(19) 0.0216(4) Uani d 1 1 . .
H H18 0.8414 0.2799 -0.0653 0.026 Uiso calc 1 1 . .
N N8 0.8516(3) 0.11005(7) -0.2290(2) 0.0393(6) Uani d 1 1 . .
C C19 1.0832(3) 0.29043(8) -0.06624(18) 0.0216(4) Uani d 1 1 . .
H H19 1.0574 0.2961 -0.1463 0.026 Uiso calc 1 1 . .
C C10 0.6346(3) 0.14015(7) -0.15551(19) 0.0218(4) Uani d 1 1 . .
C C7 0.9146(3) 0.14362(7) -0.0419(2) 0.0218(4) Uani d 1 1 . .
C C11 0.4613(3) 0.14790(8) -0.1712(2) 0.0260(5) Uani d 1 1 . .
H H11 0.4257 0.1612 -0.1119 0.031 Uiso calc 1 1 . .
C C9 0.6846(4) 0.11897(8) -0.2435(2) 0.0304(5) Uani d 1 1 . .
C C12 0.3444(4) 0.13614(9) -0.2726(2) 0.0385(7) Uani d 1 1 . .
H H12 0.2280 0.1414 -0.2829 0.046 Uiso calc 1 1 . .
C C14 0.5600(5) 0.10771(9) -0.3473(2) 0.0490(9) Uani d 1 1 . .
H H14 0.5921 0.0940 -0.4075 0.059 Uiso calc 1 1 . .
C C8 0.9624(4) 0.12178(8) -0.1327(2) 0.0330(6) Uani d 1 1 . .
H H8 1.0785 0.1157 -0.1219 0.040 Uiso calc 1 1 . .
O O3 1.5563(2) 0.31803(6) 0.03103(15) 0.0299(4) Uani d 1 1 . .
N N5 1.0173(2) 0.15839(7) 0.06109(17) 0.0241(4) Uani d 1 1 . .
N N4 1.2486(9) 0.3854(4) -0.2852(10) 0.0159(15) Uani d 0.504(7) 1 A 1
C C21 1.2867(9) 0.3707(3) -0.1802(9) 0.0177(15) Uani d 0.504(7) 1 A 1
C C24 1.2099(9) 0.4293(3) -0.3022(8) 0.0218(14) Uani d 0.504(7) 1 A 1
C C13 0.3935(5) 0.11658(10) -0.3607(2) 0.0495(9) Uani d 1 1 . .
H H13 0.3106 0.1093 -0.4309 0.059 Uiso calc 1 1 . .
N N3 1.2357(9) 0.43870(16) -0.1002(5) 0.0333(12) Uani d 0.504(7) 1 A 1
C C22 1.2801(9) 0.3978(2) -0.0855(5) 0.0254(12) Uani d 0.504(7) 1 A 1
H H22 1.3087 0.3857 -0.0104 0.030 Uiso calc 0.504(7) 1 A 1
N N2 1.3519(3) 0.32636(6) -0.16987(17) 0.0261(4) Uani d 1 1 . .
S S1 1.2028(4) 0.14390(9) 0.1402(3) 0.0186(5) Uani d 0.504(7) 1 A 1
O O4 1.2642(4) 0.17418(11) 0.2343(4) 0.0255(10) Uani d 0.504(7) 1 A 1
O O5 1.3055(6) 0.13701(15) 0.0638(5) 0.0239(10) Uani d 0.504(7) 1 A 1
C C1 1.1714(17) 0.0929(7) 0.1971(14) 0.0194(17) Uani d 0.504(7) 1 A 1
C C2 1.1640(9) 0.09111(19) 0.3104(5) 0.0248(12) Uani d 0.504(7) 1 A 1
H H2 1.1770 0.1169 0.3552 0.030 Uiso calc 0.504(7) 1 A 1
C C5 1.125(2) 0.0162(10) 0.179(3) 0.027(2) Uani d 0.504(7) 1 A 1
H H5 1.1071 -0.0094 0.1333 0.033 Uiso calc 0.504(7) 1 A 1
C C6 1.160(5) 0.0549(8) 0.132(3) 0.0279(9) Uani d 0.504(7) 1 A 1
H H6 1.1748 0.0556 0.0574 0.033 Uiso calc 0.504(7) 1 A 1
C C25 1.1839(12) 0.4493(6) -0.4094(14) 0.0239(16) Uani d 0.504(7) 1 A 1
H H25 1.1866 0.4321 -0.4738 0.029 Uiso calc 0.504(7) 1 A 1
C C23 1.2030(10) 0.4557(2) -0.2095(5) 0.0298(13) Uani d 0.504(7) 1 A 1
C C26 1.1544(12) 0.4931(5) -0.4229(14) 0.035(2) Uani d 0.504(7) 1 A 1
H H26 1.1414 0.5063 -0.4956 0.042 Uiso calc 0.504(7) 1 A 1
C C27 1.1437(11) 0.5181(3) -0.3322(8) 0.0419(17) Uani d 0.504(7) 1 A 1
H H27 1.1215 0.5484 -0.3433 0.050 Uiso calc 0.504(7) 1 A 1
C C28 1.1641(11) 0.5005(2) -0.2270(6) 0.0425(15) Uani d 0.504(7) 1 A 1
H H28 1.1525 0.5180 -0.1656 0.051 Uiso calc 0.504(7) 1 A 1
C C4 1.1166(10) 0.0138(2) 0.2917(6) 0.0278(13) Uani d 0.504(7) 1 A 1
C C3 1.1377(9) 0.05188(17) 0.3564(4) 0.0264(12) Uani d 0.504(7) 1 A 1
H H3 1.1339 0.0507 0.4335 0.032 Uiso calc 0.504(7) 1 A 1
N N6 1.0878(11) -0.02510(16) 0.3386(5) 0.0349(13) Uani d 0.504(7) 1 A 1
H H2N 1.089(9) -0.025(2) 0.411(7) 0.042 Uiso d 0.5036 1 A 1
S S1A 1.2084(4) 0.13902(9) 0.1039(3) 0.0197(5) Uani d 0.496(7) 1 A 2
O O4A 1.2937(4) 0.17208(11) 0.1867(4) 0.0208(9) Uiso d 0.496(7) 1 A 2
O O5A 1.2843(6) 0.12803(17) 0.0142(5) 0.0261(11) Uani d 0.496(7) 1 A 2
N N3B 1.3348(10) 0.44017(16) -0.0786(4) 0.0339(13) Uani d 0.496(7) 1 A 2
N N6A 1.1951(13) -0.02244(18) 0.3637(5) 0.0444(17) Uani d 0.496(7) 1 A 2
H H22N 1.199(8) -0.026(3) 0.423(5) 0.053 Uiso d 0.4964 1 A 2
C C23B 1.2909(11) 0.4571(2) -0.1880(6) 0.0314(14) Uani d 0.496(7) 1 A 2
C C21B 1.3440(9) 0.3697(4) -0.1639(8) 0.0163(15) Uani d 0.496(7) 1 A 2
C C22B 1.3613(10) 0.3982(2) -0.0674(6) 0.0272(13) Uani d 0.496(7) 1 A 2
H H22B 1.3934 0.3860 0.0077 0.033 Uiso calc 0.496(7) 1 A 2
N N4B 1.2996(10) 0.3868(4) -0.2700(10) 0.0163(15) Uani d 0.496(7) 1 A 2
C C25B 1.2315(12) 0.4475(6) -0.3959(14) 0.0239(16) Uani d 0.496(7) 1 A 2
H H25B 1.2197 0.4290 -0.4603 0.029 Uiso calc 0.496(7) 1 A 2
C C26B 1.2092(12) 0.4913(5) -0.4100(12) 0.0286(19) Uani d 0.496(7) 1 A 2
H H26B 1.1828 0.5034 -0.4850 0.034 Uiso calc 0.496(7) 1 A 2
C C28B 1.2655(12) 0.5026(2) -0.2043(6) 0.0417(17) Uani d 0.496(7) 1 A 2
H H28B 1.2766 0.5211 -0.1399 0.050 Uiso calc 0.496(7) 1 A 2
C C24B 1.2724(9) 0.4301(3) -0.2842(7) 0.0204(14) Uani d 0.496(7) 1 A 2
C C27B 1.2251(12) 0.5198(3) -0.3119(8) 0.0411(17) Uani d 0.496(7) 1 A 2
H H27B 1.2075 0.5502 -0.3229 0.049 Uiso calc 0.496(7) 1 A 2
C C1A 1.2083(17) 0.0919(7) 0.1859(14) 0.0194(17) Uani d 0.496(7) 1 A 2
C C2A 1.2425(10) 0.09299(19) 0.3033(5) 0.0257(12) Uani d 0.496(7) 1 A 2
H H2A 1.270(7) 0.121(2) 0.344(5) 0.031 Uiso d 0.496(7) 1 A 2
C C3A 1.2400(11) 0.05491(18) 0.3626(4) 0.0321(14) Uani d 0.496(7) 1 A 2
H H3A 1.2675 0.0558 0.4440 0.038 Uiso calc 0.496(7) 1 A 2
C C4A 1.1972(11) 0.0143(2) 0.3051(6) 0.0297(14) Uani d 0.496(7) 1 A 2
C C5A 1.163(3) 0.0142(11) 0.186(3) 0.027(2) Uani d 0.496(7) 1 A 2
H H5A 1.1412 -0.0125 0.1450 0.033 Uiso calc 0.496(7) 1 A 2
C C6A 1.161(5) 0.0528(8) 0.127(3) 0.0279(9) Uani d 0.496(7) 1 A 2
H H6A 1.1264 0.0526 0.0458 0.033 Uiso calc 0.496(7) 1 A 2
H H1W 0.500(4) 0.2176(12) 0.038(3) 0.044(9) Uiso d 1 1 . .
H H2W 0.473(5) 0.1878(14) 0.119(4) 0.064(12) Uiso d 1 1 . .
H H3N 0.768(4) 0.2713(11) 0.109(3) 0.036(8) Uiso d 1 1 . .
H H4N 0.892(4) 0.2620(10) 0.219(3) 0.030(8) Uiso d 1 1 . .
H H1N 1.125(6) -0.0486(17) 0.316(4) 0.091(16) Uiso d 1 1 . .

loop_
_atom_site_aniso_label
_atom_site_aniso_U_11
_atom_site_aniso_U_22
_atom_site_aniso_U_33
_atom_site_aniso_U_12
_atom_site_aniso_U_13
_atom_site_aniso_U_23
Cd1 0.02152(8) 0.01905(8) 0.01406(8) -0.00422(5) 0.00527(5) -0.00026(5)
S2 0.0227(2) 0.0204(3) 0.0177(2) -0.00455(19) 0.00852(19) -0.00223(19)
O2 0.0264(8) 0.0211(8) 0.0223(8) 0.0008(6) 0.0101(6) -0.0008(6)
O1 0.0175(8) 0.0378(10) 0.0234(9) -0.0056(7) 0.0047(6) 0.0015(7)
N1 0.0187(9) 0.0230(10) 0.0209(10) -0.0019(7) 0.0073(7) -0.0036(8)
N7 0.0212(9) 0.0171(9) 0.0172(8) 0.0009(7) 0.0061(7) 0.0018(7)
C16 0.0200(10) 0.0161(10) 0.0126(9) 0.0012(8) 0.0037(8) 0.0010(7)
C15 0.0161(9) 0.0137(9) 0.0209(10) 0.0001(7) 0.0062(8) -0.0029(8)
C17 0.0154(9) 0.0214(11) 0.0146(9) -0.0002(8) 0.0009(7) -0.0023(8)
C20 0.0179(9) 0.0169(10) 0.0145(9) -0.0013(8) 0.0044(7) 0.0011(8)
C18 0.0170(10) 0.0241(11) 0.0198(10) 0.0012(8) -0.0005(8) -0.0013(9)
N8 0.0707(17) 0.0224(11) 0.0357(13) 0.0033(11) 0.0326(12) -0.0008(9)
C19 0.0242(11) 0.0242(11) 0.0133(9) 0.0025(9) 0.0008(8) 0.0022(8)
C10 0.0326(12) 0.0134(10) 0.0163(10) -0.0009(8) 0.0027(9) 0.0020(8)
C7 0.0245(11) 0.0172(10) 0.0266(11) 0.0013(8) 0.0120(9) 0.0052(9)
C11 0.0291(12) 0.0184(11) 0.0242(11) -0.0026(9) -0.0019(9) 0.0032(9)
C9 0.0581(16) 0.0155(11) 0.0191(11) -0.0017(10) 0.0139(11) -0.0011(9)
C12 0.0441(15) 0.0242(13) 0.0308(14) -0.0096(11) -0.0140(11) 0.0100(11)
C14 0.101(3) 0.0235(13) 0.0198(13) -0.0150(15) 0.0131(15) -0.0068(10)
C8 0.0411(14) 0.0236(12) 0.0442(15) 0.0069(10) 0.0279(12) 0.0048(11)
O3 0.0237(8) 0.0403(10) 0.0278(9) -0.0135(7) 0.0108(7) -0.0113(8)
N5 0.0181(9) 0.0257(10) 0.0274(10) -0.0002(7) 0.0052(7) 0.0078(8)
N4 0.012(4) 0.017(2) 0.019(3) -0.003(4) 0.006(3) -0.001(2)
C21 0.014(4) 0.015(2) 0.024(3) -0.001(3) 0.005(3) -0.006(2)
C24 0.018(3) 0.016(2) 0.030(3) 0.002(3) 0.006(3) -0.003(2)
C13 0.079(2) 0.0305(15) 0.0201(13) -0.0234(15) -0.0139(13) 0.0040(11)
N3 0.044(3) 0.025(2) 0.030(2) 0.006(2) 0.010(2) -0.0088(18)
C22 0.031(3) 0.026(3) 0.019(3) 0.001(3) 0.008(3) -0.0049(19)
N2 0.0495(13) 0.0163(9) 0.0175(9) -0.0021(8) 0.0174(9) -0.0015(7)
S1 0.0145(6) 0.0170(8) 0.0209(12) -0.0012(5) 0.0001(9) 0.0005(8)
O4 0.0218(17) 0.0224(17) 0.027(2) -0.0044(13) -0.0016(15) -0.0041(14)
O5 0.021(2) 0.028(2) 0.031(3) 0.0037(15) 0.019(2) 0.002(2)
C1 0.014(5) 0.0180(13) 0.026(3) 0.003(4) 0.006(3) 0.0034(19)
C2 0.027(3) 0.021(2) 0.022(2) 0.000(2) 0.001(2) -0.0038(18)
C5 0.039(7) 0.018(2) 0.022(3) 0.007(5) 0.006(6) -0.004(2)
C6 0.0381(13) 0.024(2) 0.020(2) 0.0046(17) 0.0069(14) -0.0006(14)
C25 0.018(5) 0.0234(16) 0.031(3) 0.011(4) 0.009(4) 0.006(2)
C23 0.035(3) 0.023(2) 0.028(3) 0.005(3) 0.005(3) -0.001(2)
C26 0.031(5) 0.023(3) 0.050(4) 0.016(5) 0.011(5) 0.013(3)
C27 0.051(4) 0.019(3) 0.047(4) 0.006(4) 0.001(4) 0.005(2)
C28 0.054(4) 0.023(3) 0.046(3) 0.006(3) 0.008(3) -0.013(2)
C4 0.036(3) 0.020(2) 0.025(3) 0.011(3) 0.007(3) 0.005(2)
C3 0.036(3) 0.022(2) 0.018(2) 0.002(2) 0.005(2) -0.0012(17)
N6 0.066(4) 0.015(2) 0.024(3) 0.001(2) 0.014(3) -0.0001(18)
S1A 0.0212(8) 0.0199(8) 0.0167(12) -0.0017(5) 0.0035(9) -0.0012(8)
O5A 0.026(2) 0.035(2) 0.021(2) 0.0005(16) 0.014(2) -0.0059(19)
N3B 0.056(4) 0.024(2) 0.021(2) 0.006(3) 0.011(3) -0.0026(17)
N6A 0.087(5) 0.019(2) 0.021(3) 0.003(3) 0.007(3) 0.0013(19)
C23B 0.049(4) 0.020(2) 0.025(3) 0.005(3) 0.012(3) -0.002(2)
C21B 0.014(4) 0.021(3) 0.014(3) 0.001(3) 0.004(3) 0.002(2)
C22B 0.037(4) 0.022(2) 0.020(3) 0.004(3) 0.004(3) -0.0023(19)
N4B 0.014(4) 0.014(2) 0.021(3) -0.004(4) 0.004(3) -0.001(2)
C25B 0.018(5) 0.0234(16) 0.031(3) 0.011(4) 0.009(4) 0.006(2)
C26B 0.030(5) 0.026(3) 0.033(4) 0.011(4) 0.014(5) 0.011(3)
C28B 0.072(5) 0.018(3) 0.037(3) 0.007(3) 0.020(4) -0.006(2)
C24B 0.019(4) 0.020(2) 0.023(3) 0.000(3) 0.008(3) 0.001(2)
C27B 0.057(5) 0.018(3) 0.049(4) 0.007(4) 0.017(4) 0.004(3)
C1A 0.014(5) 0.0180(13) 0.026(3) 0.003(4) 0.006(3) 0.0034(19)
C2A 0.036(4) 0.017(2) 0.021(2) -0.001(3) 0.004(3) -0.0037(18)
C3A 0.055(4) 0.020(2) 0.018(2) 0.003(3) 0.006(3) -0.0013(18)
C4A 0.047(4) 0.016(2) 0.023(3) 0.015(3) 0.006(3) -0.0001(19)
C5A 0.039(7) 0.018(2) 0.022(3) 0.007(5) 0.006(6) -0.004(2)
C6A 0.0381(13) 0.024(2) 0.020(2) 0.0046(17) 0.0069(14) -0.0006(14)

loop_
_atom_type_symbol
_atom_type_description
_atom_type_scat_dispersion_real
_atom_type_scat_dispersion_imag
_atom_type_scat_source
C C 0.0181 0.0091 'International Tables Vol C Tables 4.2.6.8 and 6.1.1.4'
H H 0.0000 0.0000 'International Tables Vol C Tables 4.2.6.8 and 6.1.1.4'
N N 0.0311 0.0180 'International Tables Vol C Tables 4.2.6.8 and 6.1.1.4'
O O 0.0492 0.0322 'International Tables Vol C Tables 4.2.6.8 and 6.1.1.4'
S S 0.3331 0.5567 'International Tables Vol C Tables 4.2.6.8 and 6.1.1.4'
Cd Cd 0.1185 4.6533 'International Tables Vol C Tables 4.2.6.8 and 6.1.1.4'

loop_
_geom_angle_atom_site_label_1
_geom_angle_atom_site_label_2
_geom_angle_atom_site_label_3
_geom_angle_site_symmetry_1
_geom_angle_site_symmetry_3
_geom_angle
_geom_angle_publ_flag
O1 Cd1 N5 . . 149.15(7) ?
O1 Cd1 N2 . 4_566 92.50(7) ?
N5 Cd1 N2 . 4_566 117.68(7) ?
O1 Cd1 N1 . . 81.75(7) y
N5 Cd1 N1 . . 100.56(7) ?
N2 Cd1 N1 4_566 . 95.07(7) y
O1 Cd1 N7 . . 93.71(6) ?
N5 Cd1 N7 . . 57.01(7) y
N2 Cd1 N7 4_566 . 150.66(7) ?
N1 Cd1 N7 . . 114.20(6) y
O1 Cd1 N4 . 4_566 91.58(19) ?
N5 Cd1 N4 . 4_566 98.9(3) ?
N2 Cd1 N4 4_566 4_566 58.1(3) y
N1 Cd1 N4 . 4_566 152.2(3) ?
N7 Cd1 N4 . 4_566 93.1(3) y
O1 Cd1 N4B . 4_566 100.7(2) ?
N5 Cd1 N4B . 4_566 92.5(3) ?
N2 Cd1 N4B 4_566 4_566 54.9(3) ?
N1 Cd1 N4B . 4_566 149.8(3) ?
N7 Cd1 N4B . 4_566 95.7(3) ?
O3 S2 O2 . . 114.53(10) ?
O3 S2 N2 . . 114.34(11) ?
O2 S2 N2 . . 105.12(10) ?
O3 S2 C20 . . 107.06(10) ?
O2 S2 C20 . . 106.79(10) ?
N2 S2 C20 . . 108.66(11) ?
Cd1 O1 H1W . . 112(2) ?
Cd1 O1 H2W . . 116(3) ?
H1W O1 H2W . . 112(3) ?
C15 N1 Cd1 . . 115.14(13) ?
C15 N1 H3N . . 110(2) ?
Cd1 N1 H3N . . 107(2) ?
C15 N1 H4N . . 111.8(19) ?
Cd1 N1 H4N . . 101(2) ?
H3N N1 H4N . . 111(3) ?
C7 N7 C10 . . 119.1(2) ?
C7 N7 Cd1 . . 93.01(14) ?
C10 N7 Cd1 . . 147.77(15) ?
C17 C16 C15 . . 119.71(19) ?
C17 C16 H16 . . 120.1 ?
C15 C16 H16 . . 120.1 ?
C16 C15 C18 . . 120.42(19) ?
C16 C15 N1 . . 119.80(19) ?
C18 C15 N1 . . 119.72(19) ?
C16 C17 C20 . . 119.67(19) ?
C16 C17 H17 . . 120.2 ?
C20 C17 H17 . . 120.2 ?
C17 C20 C19 . . 120.68(19) ?
C17 C20 S2 . . 118.74(16) ?
C19 C20 S2 . . 120.35(16) ?
C19 C18 C15 . . 120.17(19) ?
C19 C18 H18 . . 119.9 ?
C15 C18 H18 . . 119.9 ?
C8 N8 C9 . . 118.3(2) ?
C18 C19 C20 . . 119.3(2) ?
C18 C19 H19 . . 120.4 ?
C20 C19 H19 . . 120.4 ?
N7 C10 C11 . . 120.3(2) ?
N7 C10 C9 . . 120.4(2) ?
C11 C10 C9 . . 119.3(2) ?
N7 C7 N5 . . 112.3(2) ?
N7 C7 C8 . . 119.5(2) ?
N5 C7 C8 . . 128.2(2) ?
C12 C11 C10 . . 119.7(3) ?
C12 C11 H11 . . 120.2 ?
C10 C11 H11 . . 120.2 ?
N8 C9 C14 . . 120.5(3) ?
N8 C9 C10 . . 120.4(2) ?
C14 C9 C10 . . 119.2(3) ?
C11 C12 C13 . . 121.2(3) ?
C11 C12 H12 . . 119.4 ?
C13 C12 H12 . . 119.4 ?
C13 C14 C9 . . 120.0(3) ?
C13 C14 H14 . . 120.0 ?
C9 C14 H14 . . 120.0 ?
N8 C8 C7 . . 122.3(2) ?
N8 C8 H8 . . 118.8 ?
C7 C8 H8 . . 118.8 ?
C7 N5 S1 . . 132.7(2) ?
C7 N5 S1A . . 117.0(2) ?
C7 N5 Cd1 . . 97.47(13) ?
S1 N5 Cd1 . . 123.34(17) ?
S1A N5 Cd1 . . 140.12(17) ?
C21 N4 C24 . . 117.5(11) ?
C21 N4 Cd1 . 4_665 94.5(8) ?
C24 N4 Cd1 . 4_665 147.5(8) ?
N4 C21 C22 . . 122.1(9) ?
N4 C21 N2 . . 112.6(9) ?
C22 C21 N2 . . 125.0(8) ?
N4 C24 C25 . . 122.0(11) ?
N4 C24 C23 . . 120.2(8) ?
C25 C24 C23 . . 117.8(10) ?
C14 C13 C12 . . 120.6(3) ?
C14 C13 H13 . . 119.7 ?
C12 C13 H13 . . 119.7 ?
C22 N3 C23 . . 117.5(5) ?
N3 C22 C21 . . 121.5(6) ?
N3 C22 H22 . . 119.2 ?
C21 C22 H22 . . 119.2 ?
C21B N2 S2 . . 120.1(4) ?
C21 N2 S2 . . 127.2(4) ?
C21B N2 Cd1 . 4_665 100.1(4) ?
C21 N2 Cd1 . 4_665 94.6(4) ?
S2 N2 Cd1 . 4_665 138.24(11) ?
O4 S1 O5 . . 117.8(3) ?
O4 S1 N5 . . 110.1(2) ?
O5 S1 N5 . . 107.1(2) ?
O4 S1 C1 . . 108.5(6) ?
O5 S1 C1 . . 107.8(5) ?
N5 S1 C1 . . 104.7(5) ?
C6 C1 C2 . . 121(2) ?
C6 C1 S1 . . 120.7(17) ?
C2 C1 S1 . . 118.5(12) ?
C3 C2 C1 . . 119.6(9) ?
C3 C2 H2 . . 120.2 ?
C1 C2 H2 . . 120.2 ?
C6 C5 C4 . . 122(3) ?
C6 C5 H5 . . 119.0 ?
C4 C5 H5 . . 119.0 ?
C5 C6 C1 . . 118(3) ?
C5 C6 H6 . . 121.1 ?
C1 C6 H6 . . 121.1 ?
C26 C25 C24 . . 121.0(15) ?
C26 C25 H25 . . 119.5 ?
C24 C25 H25 . . 119.5 ?
N3 C23 C24 . . 121.0(6) ?
N3 C23 C28 . . 119.0(6) ?
C24 C23 C28 . . 120.0(6) ?
C27 C26 C25 . . 120.4(14) ?
C27 C26 H26 . . 119.8 ?
C25 C26 H26 . . 119.8 ?
C28 C27 C26 . . 121.2(9) ?
C28 C27 H27 . . 119.4 ?
C26 C27 H27 . . 119.4 ?
C27 C28 C23 . . 119.4(6) ?
C27 C28 H28 . . 120.3 ?
C23 C28 H28 . . 120.3 ?
N6 C4 C3 . . 120.2(6) ?
N6 C4 C5 . . 121.4(14) ?
C3 C4 C5 . . 118.4(14) ?
C2 C3 C4 . . 121.0(5) ?
C2 C3 H3 . . 119.5 ?
C4 C3 H3 . . 119.5 ?
C4 N6 H2N . . 117(5) ?
C4 N6 H1N . . 118(3) ?
H2N N6 H1N . . 116(6) ?
O5A S1A O4A . . 116.9(3) ?
O5A S1A N5 . . 116.2(3) ?
O4A S1A N5 . . 101.1(2) ?
O5A S1A C1A . . 108.0(5) ?
O4A S1A C1A . . 105.2(6) ?
N5 S1A C1A . . 108.6(4) ?
C22B N3B C23B . . 117.5(5) ?
C4A N6A H22N . . 130(7) ?
C4A N6A H1N . . 116(3) ?
H22N N6A H1N . . 107(7) ?
N3B C23B C24B . . 121.1(6) ?
N3B C23B C28B . . 119.6(5) ?
C24B C23B C28B . . 119.3(6) ?
N2 C21B N4B . . 110.0(9) ?
N2 C21B C22B . . 131.0(8) ?
N4B C21B C22B . . 118.8(9) ?
N3B C22B C21B . . 122.7(6) ?
N3B C22B H22B . . 118.6 ?
C21B C22B H22B . . 118.6 ?
C21B N4B C24B . . 119.7(11) ?
C21B N4B Cd1 . 4_665 94.6(8) ?
C24B N4B Cd1 . 4_665 145.7(9) ?
C26B C25B C24B . . 118.8(14) ?
C26B C25B H25B . . 120.6 ?
C24B C25B H25B . . 120.6 ?
C25B C26B C27B . . 120.9(12) ?
C25B C26B H26B . . 119.5 ?
C27B C26B H26B . . 119.5 ?
C27B C28B C23B . . 120.1(6) ?
C27B C28B H28B . . 120.0 ?
C23B C28B H28B . . 120.0 ?
N4B C24B C25B . . 118.7(11) ?
N4B C24B C23B . . 120.1(8) ?
C25B C24B C23B . . 121.2(10) ?
C28B C27B C26B . . 119.7(8) ?
C28B C27B H27B . . 120.2 ?
C26B C27B H27B . . 120.2 ?
C2A C1A C6A . . 119(2) ?
C2A C1A S1A . . 122.5(13) ?
C6A C1A S1A . . 117.9(18) ?
C1A C2A C3A . . 119.7(10) ?
C1A C2A H2A . . 119(4) ?
C3A C2A H2A . . 121(4) ?
C2A C3A C4A . . 121.8(5) ?
C2A C3A H3A . . 119.1 ?
C4A C3A H3A . . 119.1 ?
N6A C4A C5A . . 121.5(14) ?
N6A C4A C3A . . 121.2(6) ?
C5A C4A C3A . . 117.3(14) ?
C6A C5A C4A . . 120(3) ?
C6A C5A H5A . . 119.9 ?
C4A C5A H5A . . 119.9 ?
C5A C6A C1A . . 121(3) ?
C5A C6A H6A . . 119.4 ?
C1A C6A H6A . . 119.4 ?

loop_
_geom_bond_atom_site_label_1
_geom_bond_atom_site_label_2
_geom_bond_site_symmetry_2
_geom_bond_distance
_geom_bond_publ_flag
Cd1 O1 . 2.2665(17) y
Cd1 N5 . 2.2836(19) y
Cd1 N2 4_566 2.3176(19) y
Cd1 N1 . 2.359(2) y
Cd1 N7 . 2.4062(18) y
Cd1 N4 4_566 2.416(13) y
Cd1 N4B 4_566 2.433(13) ?
S2 O3 . 1.4450(17) ?
S2 O2 . 1.4613(16) ?
S2 N2 . 1.578(2) ?
S2 C20 . 1.765(2) ?
O1 H1W . 0.86(4) ?
O1 H2W . 0.85(4) ?
N1 C15 . 1.423(3) ?
N1 H3N . 0.89(3) ?
N1 H4N . 0.87(3) ?
N7 C7 . 1.331(3) ?
N7 C10 . 1.365(3) ?
C16 C17 . 1.389(3) ?
C16 C15 . 1.389(3) ?
C16 H16 . 0.9500 ?
C15 C18 . 1.390(3) ?
C17 C20 . 1.391(3) ?
C17 H17 . 0.9500 ?
C20 C19 . 1.394(3) ?
C18 C19 . 1.386(3) ?
C18 H18 . 0.9500 ?
N8 C8 . 1.308(4) ?
N8 C9 . 1.369(4) ?
C19 H19 . 0.9500 ?
C10 C11 . 1.412(3) ?
C10 C9 . 1.417(3) ?
C7 N5 . 1.368(3) ?
C7 C8 . 1.445(3) ?
C11 C12 . 1.372(3) ?
C11 H11 . 0.9500 ?
C9 C14 . 1.417(4) ?
C12 C13 . 1.391(5) ?
C12 H12 . 0.9500 ?
C14 C13 . 1.368(5) ?
C14 H14 . 0.9500 ?
C8 H8 . 0.9500 ?
N5 S1 . 1.615(3) ?
N5 S1A . 1.625(4) ?
N4 C21 . 1.303(17) ?
N4 C24 . 1.386(16) ?
N4 Cd1 4_665 2.415(13) ?
C21 C22 . 1.436(12) ?
C21 N2 . 1.457(10) ?
C24 C25 . 1.399(19) ?
C24 C23 . 1.404(11) ?
C13 H13 . 0.9500 ?
N3 C22 . 1.306(8) ?
N3 C23 . 1.378(8) ?
C22 H22 . 0.9500 ?
N2 C21B . 1.336(11) ?
N2 Cd1 4_665 2.3176(19) ?
S1 O4 . 1.446(4) ?
S1 O5 . 1.451(4) ?
S1 C1 . 1.764(19) ?
C1 C6 . 1.400(16) ?
C1 C2 . 1.400(15) ?
C2 C3 . 1.373(8) ?
C2 H2 . 0.9500 ?
C5 C6 . 1.385(15) ?
C5 C4 . 1.40(3) ?
C5 H5 . 0.9500 ?
C6 H6 . 0.9500 ?
C25 C26 . 1.37(2) ?
C25 H25 . 0.9500 ?
C23 C28 . 1.416(9) ?
C26 C27 . 1.370(19) ?
C26 H26 . 0.9500 ?
C27 C28 . 1.354(12) ?
C27 H27 . 0.9500 ?
C28 H28 . 0.9500 ?
C4 N6 . 1.375(9) ?
C4 C3 . 1.392(9) ?
C3 H3 . 0.9500 ?
N6 H2N . 0.88(8) ?
N6 H1N . 0.86(5) ?
S1A O5A . 1.453(4) ?
S1A O4A . 1.457(4) ?
S1A C1A . 1.757(19) ?
N3B C22B . 1.309(8) ?
N3B C23B . 1.374(8) ?
N6A C4A . 1.339(9) ?
N6A H22N . 0.72(7) ?
N6A H1N . 1.06(5) ?
C23B C24B . 1.405(11) ?
C23B C28B . 1.418(9) ?
C21B N4B . 1.341(16) ?
C21B C22B . 1.437(12) ?
C22B H22B . 0.9500 ?
N4B C24B . 1.351(16) ?
N4B Cd1 4_665 2.433(13) ?
C25B C26B . 1.36(2) ?
C25B C24B . 1.405(18) ?
C25B H25B . 0.9500 ?
C26B C27B . 1.455(17) ?
C26B H26B . 0.9500 ?
C28B C27B . 1.358(11) ?
C28B H28B . 0.9500 ?
C27B H27B . 0.9500 ?
C1A C2A . 1.373(17) ?
C1A C6A . 1.393(15) ?
C2A C3A . 1.377(8) ?
C2A H2A . 0.98(6) ?
C3A C4A . 1.421(9) ?
C3A H3A . 0.9500 ?
C4A C5A . 1.39(3) ?
C5A C6A . 1.380(16) ?
C5A H5A . 0.9500 ?
C6A H6A . 0.9500 ?

loop_
_geom_hbond_atom_site_label_D
_geom_hbond_atom_site_label_H
_geom_hbond_atom_site_label_A
_geom_hbond_site_symmetry_A
_geom_hbond_distance_DH
_geom_hbond_distance_HA
_geom_hbond_distance_DA
_geom_hbond_angle_DHA
C2 H2 O4 . 0.95 2.53 2.918(7) 104.4
C8 H8 O5 . 0.95 2.56 3.159(6) 121.3
C17 H17 O3 . 0.95 2.59 2.944(3) 102.6
O1 H2W O4 1_455 0.85(4) 2.57(4) 3.296(5) 145(4)
O1 H2W O5 1_455 0.85(4) 2.06(4) 2.822(5) 149(4)
O1 H1W O2 1_455 0.86(4) 1.93(4) 2.769(2) 164(3)
N1 H3N O3 1_455 0.89(3) 2.24(3) 3.123(3) 168(3)
N6 H2N N3 2_745 0.88(8) 2.59(8) 3.280(9) 136(6)
N6 H1N N8 3_755 0.86(5) 2.20(5) 3.039(6) 164(5)
C19 H19 O4 4_565 0.95 2.60 3.202(4) 121.8
N1 H4N O2 4_566 0.87(3) 2.24(3) 3.061(3) 158(3)

loop_
_geom_torsion_atom_site_label_1
_geom_torsion_atom_site_label_2
_geom_torsion_atom_site_label_3
_geom_torsion_atom_site_label_4
_geom_torsion_site_symmetry_1
_geom_torsion_site_symmetry_4
_geom_torsion
C17 C16 C15 C18 . . -1.1(3)
C17 C16 C15 N1 . . 175.79(19)
Cd1 N1 C15 C16 . . -90.8(2)
Cd1 N1 C15 C18 . . 86.1(2)
C15 C16 C17 C20 . . -1.3(3)
C16 C17 C20 C19 . . 2.6(3)
C16 C17 C20 S2 . . -172.05(16)
O3 S2 C20 C17 . . -30.7(2)
O2 S2 C20 C17 . . 92.41(19)
N2 S2 C20 C17 . . -154.67(18)
O3 S2 C20 C19 . . 154.68(19)
O2 S2 C20 C19 . . -82.2(2)
N2 S2 C20 C19 . . 30.7(2)
C16 C15 C18 C19 . . 2.3(3)
N1 C15 C18 C19 . . -174.6(2)
C15 C18 C19 C20 . . -1.0(3)
C17 C20 C19 C18 . . -1.4(3)
S2 C20 C19 C18 . . 173.12(17)
C7 N7 C10 C11 . . 178.4(2)
Cd1 N7 C10 C11 . . 4.2(4)
C7 N7 C10 C9 . . -0.4(3)
Cd1 N7 C10 C9 . . -174.65(19)
C10 N7 C7 N5 . . 178.79(19)
Cd1 N7 C7 N5 . . -4.27(19)
C10 N7 C7 C8 . . 0.1(3)
Cd1 N7 C7 C8 . . 176.99(19)
N7 C10 C11 C12 . . 179.1(2)
C9 C10 C11 C12 . . -2.1(3)
C8 N8 C9 C14 . . 178.7(2)
C8 N8 C9 C10 . . -0.4(4)
N7 C10 C9 N8 . . 0.6(3)
C11 C10 C9 N8 . . -178.3(2)
N7 C10 C9 C14 . . -178.6(2)
C11 C10 C9 C14 . . 2.6(3)
C10 C11 C12 C13 . . 0.1(4)
N8 C9 C14 C13 . . 179.7(3)
C10 C9 C14 C13 . . -1.2(4)
C9 N8 C8 C7 . . 0.0(4)
N7 C7 C8 N8 . . 0.1(4)
N5 C7 C8 N8 . . -178.4(2)
N7 C7 N5 S1 . . 155.6(2)
C8 C7 N5 S1 . . -25.8(4)
N7 C7 N5 S1A . . 163.88(19)
C8 C7 N5 S1A . . -17.5(3)
N7 C7 N5 Cd1 . . 4.5(2)
C8 C7 N5 Cd1 . . -176.9(2)
C24 N4 C21 C22 . . 3.5(11)
Cd1 N4 C21 C22 4_665 . 178.1(6)
C24 N4 C21 N2 . . -170.4(6)
Cd1 N4 C21 N2 4_665 . 4.2(6)
C21 N4 C24 C25 . . 173.5(8)
Cd1 N4 C24 C25 4_665 . 3.6(14)
C21 N4 C24 C23 . . -3.7(10)
Cd1 N4 C24 C23 4_665 . -173.6(7)
C9 C14 C13 C12 . . -0.9(4)
C11 C12 C13 C14 . . 1.5(4)
C23 N3 C22 C21 . . -3.0(10)
N4 C21 C22 N3 . . -0.2(11)
N2 C21 C22 N3 . . 173.0(6)
N4 C21 N2 C21B . . 104(3)
C22 C21 N2 C21B . . -69(2)
N4 C21 N2 S2 . . 177.5(5)
C22 C21 N2 S2 . . 3.7(9)
N4 C21 N2 Cd1 . 4_665 -4.3(6)
C22 C21 N2 Cd1 . 4_665 -178.1(7)
O3 S2 N2 C21B . . -38.3(5)
O2 S2 N2 C21B . . -164.8(4)
C20 S2 N2 C21B . . 81.2(4)
O3 S2 N2 C21 . . -58.6(4)
O2 S2 N2 C21 . . 175.0(4)
C20 S2 N2 C21 . . 60.9(4)
O3 S2 N2 Cd1 . 4_665 124.17(17)
O2 S2 N2 Cd1 . 4_665 -2.3(2)
C20 S2 N2 Cd1 . 4_665 -116.32(18)
C7 N5 S1 O4 . . 172.4(3)
S1A N5 S1 O4 . . 146.5(8)
Cd1 N5 S1 O4 . . -42.6(3)
C7 N5 S1 O5 . . 43.2(4)
S1A N5 S1 O5 . . 17.3(6)
Cd1 N5 S1 O5 . . -171.8(2)
C7 N5 S1 C1 . . -71.1(6)
S1A N5 S1 C1 . . -97.0(8)
Cd1 N5 S1 C1 . . 73.9(5)
O4 S1 C1 C6 . . -162(2)
O5 S1 C1 C6 . . -33(2)
N5 S1 C1 C6 . . 81(2)
O4 S1 C1 C2 . . 16.4(10)
O5 S1 C1 C2 . . 145.1(8)
N5 S1 C1 C2 . . -101.2(9)
C6 C1 C2 C3 . . -3(2)
S1 C1 C2 C3 . . 179.3(6)
C4 C5 C6 C1 . . -5(4)
C2 C1 C6 C5 . . 6(4)
S1 C1 C6 C5 . . -176(2)
N4 C24 C25 C26 . . -176.6(8)
C23 C24 C25 C26 . . 0.7(12)
C22 N3 C23 C24 . . 2.8(10)
C22 N3 C23 C28 . . -176.4(6)
N4 C24 C23 N3 . . 0.6(10)
C25 C24 C23 N3 . . -176.7(7)
N4 C24 C23 C28 . . 179.7(7)
C25 C24 C23 C28 . . 2.4(11)
C24 C25 C26 C27 . . -2.5(14)
C25 C26 C27 C28 . . 1.0(14)
C26 C27 C28 C23 . . 2.2(13)
N3 C23 C28 C27 . . 175.3(7)
C24 C23 C28 C27 . . -3.9(11)
C6 C5 C4 N6 . . -178(2)
C6 C5 C4 C3 . . 2(3)
C1 C2 C3 C4 . . -0.6(11)
N6 C4 C3 C2 . . -179.0(6)
C5 C4 C3 C2 . . 1.0(13)
C7 N5 S1A O5A . . 32.1(4)
S1 N5 S1A O5A . . -169.0(8)
Cd1 N5 S1A O5A . . 179.0(3)
C7 N5 S1A O4A . . 159.7(2)
S1 N5 S1A O4A . . -41.4(6)
Cd1 N5 S1A O4A . . -53.3(3)
C7 N5 S1A C1A . . -89.9(7)
S1 N5 S1A C1A . . 69.0(9)
Cd1 N5 S1A C1A . . 57.1(7)
C22B N3B C23B C24B . . 1.1(11)
C22B N3B C23B C28B . . -178.2(7)
C21 N2 C21B N4B . . -67(2)
S2 N2 C21B N4B . . 174.5(5)
Cd1 N2 C21B N4B 4_665 . 6.3(6)
C21 N2 C21B C22B . . 107(3)
S2 N2 C21B C22B . . -11.0(9)
Cd1 N2 C21B C22B 4_665 . -179.3(7)
C23B N3B C22B C21B . . -0.9(11)
N2 C21B C22B N3B . . -173.7(7)
N4B C21B C22B N3B . . 0.3(11)
N2 C21B N4B C24B . . 175.3(6)
C22B C21B N4B C24B . . 0.1(11)
N2 C21B N4B Cd1 . 4_665 -5.9(6)
C22B C21B N4B Cd1 . 4_665 178.9(6)
C24B C25B C26B C27B . . -0.7(14)
N3B C23B C28B C27B . . 178.8(7)
C24B C23B C28B C27B . . -0.6(12)
C21B N4B C24B C25B . . 177.9(8)
Cd1 N4B C24B C25B 4_665 . 0.0(14)
C21B N4B C24B C23B . . 0.1(11)
Cd1 N4B C24B C23B 4_665 . -177.8(7)
C26B C25B C24B N4B . . -178.0(8)
C26B C25B C24B C23B . . -0.3(13)
N3B C23B C24B N4B . . -0.7(11)
C28B C23B C24B N4B . . 178.6(7)
N3B C23B C24B C25B . . -178.4(8)
C28B C23B C24B C25B . . 0.9(12)
C23B C28B C27B C26B . . -0.4(13)
C25B C26B C27B C28B . . 1.0(14)
O5A S1A C1A C2A . . 140.7(8)
O4A S1A C1A C2A . . 15.1(10)
N5 S1A C1A C2A . . -92.5(10)
O5A S1A C1A C6A . . -43(2)
O4A S1A C1A C6A . . -169(2)
N5 S1A C1A C6A . . 83(2)
C6A C1A C2A C3A . . 4(2)
S1A C1A C2A C3A . . 179.8(7)
C1A C2A C3A C4A . . -2.1(12)
C2A C3A C4A N6A . . -180.0(8)
C2A C3A C4A C5A . . 2.1(14)
N6A C4A C5A C6A . . 178(2)
C3A C4A C5A C6A . . -4(3)
C4A C5A C6A C1A . . 6(5)
C2A C1A C6A C5A . . -6(4)
S1A C1A C6A C5A . . 178(2)
